data_7210309
loop_
_publ_author_name
'Tuikka, Matti'
'Kersen, \"Ulo'
'Haukka, Matti'

_publ_section_title
;
 A new copper chloride chain by supported hydrogen bonding
;
_journal_issue 31
_journal_name_full CrystEngComm
_journal_page_first 6177
_journal_paper_doi 10.1039/c3ce40692j
_journal_volume 15
_journal_year 2013
_chemical_formula_moiety 'C10 H22 N2, Cl4 Cu, H2 O'
_chemical_formula_sum 'C10 H24 Cl4 Cu N2 O'
_chemical_formula_weight 393.65
_chemical_name_systematic
;
?
;
_space_group_IT_number 2
_symmetry_cell_setting triclinic
_symmetry_space_group_name_Hall '-P 1'
_symmetry_space_group_name_H-M 'P -1'
_atom_sites_solution_hydrogens geom
_atom_sites_solution_primary direct
_atom_sites_solution_secondary difmap
_audit_creation_method SHELXL-97
_cell_angle_alpha 76.7530(10)
_cell_angle_beta 84.9900(10)
_cell_angle_gamma 82.6010(10)
_cell_formula_units_Z 2
_cell_length_a 9.2245(2)
_cell_length_b 9.3525(2)
_cell_length_c 9.6145(2)
_cell_measurement_reflns_used 9903
_cell_measurement_temperature 100(2)
_cell_measurement_theta_max 33.30
_cell_measurement_theta_min 2.77
_cell_volume 799.23(3)
_computing_cell_refinement 'SAINT (Bruker AXS, 2009)'
_computing_data_collection 'APEX2 (Bruker AXS, 2010)'
_computing_data_reduction 'SAINT (Bruker AXS, 2009)'
_computing_molecular_graphics 'CrystaMaker (CrystalMaker Software ltd., 2011)'
_computing_publication_material 'SHELXL-97 (Sheldrick, 2008)'
_computing_structure_refinement 'SHELXL-97 (Sheldrick, 2008)'
_computing_structure_solution 'SHELXS-97 (Sheldrick, 2008)'
_diffrn_ambient_temperature 100(2)
_diffrn_detector_area_resol_mean 16
_diffrn_measured_fraction_theta_full 0.962
_diffrn_measured_fraction_theta_max 0.962
_diffrn_measurement_device '62mm x 62mm CCD camera on three-circle goniostat'
_diffrn_measurement_device_type 'Bruker SMART APEX II CCD'
_diffrn_measurement_method '\f scans and \w scans'
_diffrn_radiation_monochromator 'flat graphite crystal'
_diffrn_radiation_source 'fine-focus sealed tube'
_diffrn_radiation_type MoK\a
_diffrn_radiation_wavelength 0.71073
_diffrn_reflns_av_R_equivalents 0.0202
_diffrn_reflns_av_sigmaI/netI 0.0216
_diffrn_reflns_limit_h_max 13
_diffrn_reflns_limit_h_min -14
_diffrn_reflns_limit_k_max 13
_diffrn_reflns_limit_k_min -14
_diffrn_reflns_limit_l_max 14
_diffrn_reflns_limit_l_min -14
_diffrn_reflns_number 17070
_diffrn_reflns_theta_full 33.33
_diffrn_reflns_theta_max 33.33
_diffrn_reflns_theta_min 2.18
_exptl_absorpt_coefficient_mu 2.025
_exptl_absorpt_correction_T_max 0.7094
_exptl_absorpt_correction_T_min 0.4450
_exptl_absorpt_correction_type multi-scan
_exptl_absorpt_process_details 'SADABS (Sheldrick, 2008)'
_exptl_crystal_colour white
_exptl_crystal_density_diffrn 1.636
_exptl_crystal_density_method 'not measured'
_exptl_crystal_description block
_exptl_crystal_F_000 406
_exptl_crystal_size_max 0.48
_exptl_crystal_size_mid 0.25
_exptl_crystal_size_min 0.18
_refine_diff_density_max 0.426
_refine_diff_density_min -0.408
_refine_diff_density_rms 0.058
_refine_ls_extinction_method none
_refine_ls_goodness_of_fit_ref 1.042
_refine_ls_hydrogen_treatment mixed
_refine_ls_matrix_type full
_refine_ls_number_parameters 187
_refine_ls_number_reflns 5955
_refine_ls_number_restraints 0
_refine_ls_restrained_S_all 1.042
_refine_ls_R_factor_all 0.0220
_refine_ls_R_factor_gt 0.0185
_refine_ls_shift/su_max 0.001
_refine_ls_shift/su_mean 0.000
_refine_ls_structure_factor_coef Fsqd
_refine_ls_weighting_details 'calc w=1/[\s^2^(Fo^2^)+(0.0181P)^2^+0.2591P] where P=(Fo^2^+2Fc^2^)/3'
_refine_ls_weighting_scheme calc
_refine_ls_wR_factor_gt 0.0450
_refine_ls_wR_factor_ref 0.0469
_reflns_number_gt 5405
_reflns_number_total 5955
_reflns_threshold_expression >2sigma(I)
_cod_data_source_file c3ce40692j.txt
_cod_data_source_block 2
_cod_database_code 7210309

loop_
_symmetry_equiv_pos_as_xyz
'x, y, z'
'-x, -y, -z'

loop_
_atom_site_label
_atom_site_type_symbol
_atom_site_fract_x
_atom_site_fract_y
_atom_site_fract_z
_atom_site_U_iso_or_equiv
_atom_site_adp_type
_atom_site_occupancy
_atom_site_symmetry_multiplicity
_atom_site_calc_flag
_atom_site_refinement_flags
Cu1 Cu 0.663718(13) 0.744053(12) 0.091496(12) 0.01105(3) Uani 1 1 d .
Cl1 Cl 0.85417(3) 0.87744(3) 0.05965(3) 0.01586(5) Uani 1 1 d .
Cl2 Cl 0.63921(2) 0.50109(2) 0.13401(2) 0.01298(4) Uani 1 1 d .
Cl3 Cl 0.57967(3) 0.78803(3) 0.30705(2) 0.01599(5) Uani 1 1 d .
Cl4 Cl 0.60261(3) 0.80740(2) -0.13755(2) 0.01421(4) Uani 1 1 d .
O1S O 0.27131(10) 0.83425(10) 0.16718(12) 0.02754(19) Uani 1 1 d .
H1SA H 0.241(2) 0.905(2) 0.116(2) 0.041(5) Uiso 1 1 d .
H1SB H 0.343(2) 0.848(2) 0.197(2) 0.049(6) Uiso 1 1 d .
N1 N 0.72066(9) 0.12222(10) 0.24259(9) 0.01432(15) Uani 1 1 d .
N7 N 0.27844(9) 0.52985(10) 0.20415(9) 0.01386(15) Uani 1 1 d .
C2 C 0.86787(11) 0.17564(11) 0.20427(11) 0.01579(17) Uani 1 1 d .
H2A H 0.8645 0.2770 0.2200 0.019 Uiso 1 1 calc R
H2B H 0.8948 0.1788 0.1017 0.019 Uiso 1 1 calc R
C3 C 0.98202(10) 0.07371(10) 0.29506(10) 0.01340(16) Uani 1 1 d .
H3A H 1.0776 0.1139 0.2720 0.016 Uiso 1 1 calc R
H3B H 0.9926 -0.0245 0.2706 0.016 Uiso 1 1 calc R
C4 C 0.94297(10) 0.05516(10) 0.45573(10) 0.01124(15) Uani 1 1 d .
H4 H 0.9430 0.1534 0.4804 0.013 Uiso 1 1 calc R
C5 C 0.78768(10) 0.00886(11) 0.48942(11) 0.01448(17) Uani 1 1 d .
H5A H 0.7879 -0.0924 0.4743 0.017 Uiso 1 1 calc R
H5B H 0.7588 0.0067 0.5914 0.017 Uiso 1 1 calc R
C6 C 0.67564(11) 0.11250(11) 0.39712(11) 0.01491(17) Uani 1 1 d .
H6A H 0.5785 0.0755 0.4189 0.018 Uiso 1 1 calc R
H6B H 0.6676 0.2120 0.4185 0.018 Uiso 1 1 calc R
C8 C 0.32373(11) 0.46971(11) 0.35402(10) 0.01468(17) Uani 1 1 d .
H8A H 0.4188 0.5033 0.3647 0.018 Uiso 1 1 calc R
H8B H 0.3365 0.3603 0.3739 0.018 Uiso 1 1 calc R
C9 C 0.20924(10) 0.52137(11) 0.46070(10) 0.01302(16) Uani 1 1 d .
H9A H 0.2023 0.6303 0.4454 0.016 Uiso 1 1 calc R
H9B H 0.2400 0.4783 0.5591 0.016 Uiso 1 1 calc R
C10 C 0.05857(10) 0.47613(10) 0.44555(10) 0.01108(15) Uani 1 1 d .
H10 H 0.0677 0.3659 0.4619 0.013 Uiso 1 1 calc R
C11 C 0.01665(11) 0.54086(11) 0.29125(10) 0.01441(17) Uani 1 1 d .
H11A H -0.0788 0.5095 0.2781 0.017 Uiso 1 1 calc R
H11B H 0.0051 0.6501 0.2739 0.017 Uiso 1 1 calc R
C12 C 0.13063(11) 0.49184(12) 0.18254(11) 0.01614(17) Uani 1 1 d .
H12A H 0.1346 0.3837 0.1924 0.019 Uiso 1 1 calc R
H12B H 0.1022 0.5409 0.0846 0.019 Uiso 1 1 calc R
H7A H 0.3409(17) 0.4965(16) 0.1482(16) 0.022(4) Uiso 1 1 d .
H7B H 0.2776(16) 0.6286(17) 0.1811(16) 0.023(4) Uiso 1 1 d .
H1A H 0.7210(17) 0.0344(18) 0.2223(17) 0.028(4) Uiso 1 1 d .
H1B H 0.6547(18) 0.1783(17) 0.1934(17) 0.027(4) Uiso 1 1 d .

loop_
_atom_site_aniso_label
_atom_site_aniso_U_11
_atom_site_aniso_U_22
_atom_site_aniso_U_33
_atom_site_aniso_U_23
_atom_site_aniso_U_13
_atom_site_aniso_U_12
Cu1 0.01241(5) 0.01111(5) 0.00999(5) -0.00211(4) -0.00105(4) -0.00281(4)
Cl1 0.01495(10) 0.01839(10) 0.01527(10) -0.00299(8) -0.00106(8) -0.00690(8)
Cl2 0.01370(10) 0.01102(9) 0.01394(10) -0.00238(7) 0.00091(7) -0.00224(7)
Cl3 0.01971(11) 0.01637(10) 0.01226(10) -0.00463(7) 0.00051(8) -0.00174(8)
Cl4 0.01508(10) 0.01525(9) 0.01220(10) -0.00202(7) -0.00387(8) -0.00112(7)
O1S 0.0212(4) 0.0163(4) 0.0438(6) -0.0015(4) -0.0090(4) -0.0017(3)
N1 0.0118(4) 0.0164(4) 0.0146(4) -0.0031(3) -0.0034(3) 0.0006(3)
N7 0.0124(4) 0.0161(4) 0.0124(4) -0.0030(3) 0.0031(3) -0.0017(3)
C2 0.0126(4) 0.0175(4) 0.0150(4) 0.0009(3) -0.0011(3) -0.0010(3)
C3 0.0109(4) 0.0161(4) 0.0122(4) -0.0018(3) -0.0013(3) 0.0002(3)
C4 0.0105(4) 0.0114(4) 0.0124(4) -0.0036(3) -0.0015(3) -0.0011(3)
C5 0.0108(4) 0.0182(4) 0.0136(4) -0.0015(3) -0.0011(3) -0.0018(3)
C6 0.0115(4) 0.0192(4) 0.0137(4) -0.0040(3) -0.0008(3) 0.0003(3)
C8 0.0113(4) 0.0184(4) 0.0134(4) -0.0031(3) 0.0007(3) 0.0002(3)
C9 0.0102(4) 0.0166(4) 0.0124(4) -0.0041(3) 0.0009(3) -0.0013(3)
C10 0.0107(4) 0.0107(4) 0.0114(4) -0.0023(3) 0.0009(3) -0.0008(3)
C11 0.0116(4) 0.0194(4) 0.0118(4) -0.0035(3) 0.0000(3) -0.0004(3)
C12 0.0131(4) 0.0239(5) 0.0128(4) -0.0066(3) 0.0009(3) -0.0036(3)

loop_
_atom_type_symbol
_atom_type_description
_atom_type_scat_dispersion_real
_atom_type_scat_dispersion_imag
_atom_type_scat_source
C C 0.0033 0.0016 'International Tables Vol C Tables 4.2.6.8 and 6.1.1.4'
H H 0.0000 0.0000 'International Tables Vol C Tables 4.2.6.8 and 6.1.1.4'
N N 0.0061 0.0033 'International Tables Vol C Tables 4.2.6.8 and 6.1.1.4'
O O 0.0106 0.0060 'International Tables Vol C Tables 4.2.6.8 and 6.1.1.4'
Cl Cl 0.1484 0.1585 'International Tables Vol C Tables 4.2.6.8 and 6.1.1.4'
Cu Cu 0.3201 1.2651 'International Tables Vol C Tables 4.2.6.8 and 6.1.1.4'

loop_
_geom_angle_atom_site_label_1
_geom_angle_atom_site_label_2
_geom_angle_atom_site_label_3
_geom_angle
_geom_angle_site_symmetry_1
_geom_angle_site_symmetry_3
Cl1 Cu1 Cl4 96.004(10) . .
Cl1 Cu1 Cl2 134.842(10) . .
Cl4 Cu1 Cl2 98.472(9) . .
Cl1 Cu1 Cl3 96.955(10) . .
Cl4 Cu1 Cl3 139.402(10) . .
Cl2 Cu1 Cl3 99.129(9) . .
H1SA O1S H1SB 109.7(19) . .
C6 N1 C2 111.91(8) . .
C6 N1 H1A 109.4(10) . .
C2 N1 H1A 110.1(10) . .
C6 N1 H1B 108.0(10) . .
C2 N1 H1B 111.8(11) . .
H1A N1 H1B 105.4(14) . .
C12 N7 C8 112.57(8) . .
C12 N7 H7A 109.8(10) . .
C8 N7 H7A 108.6(10) . .
C12 N7 H7B 108.8(10) . .
C8 N7 H7B 110.4(9) . .
H7A N7 H7B 106.5(13) . .
N1 C2 C3 110.22(8) . .
N1 C2 H2A 109.6 . .
C3 C2 H2A 109.6 . .
N1 C2 H2B 109.6 . .
C3 C2 H2B 109.6 . .
H2A C2 H2B 108.1 . .
C2 C3 C4 112.75(8) . .
C2 C3 H3A 109.0 . .
C4 C3 H3A 109.0 . .
C2 C3 H3B 109.0 . .
C4 C3 H3B 109.0 . .
H3A C3 H3B 107.8 . .
C3 C4 C5 109.22(8) . .
C3 C4 C4 111.29(9) . 2_756
C5 C4 C4 112.13(9) . 2_756
C3 C4 H4 108.0 . .
C5 C4 H4 108.0 . .
C4 C4 H4 108.0 2_756 .
C6 C5 C4 112.55(8) . .
C6 C5 H5A 109.1 . .
C4 C5 H5A 109.1 . .
C6 C5 H5B 109.1 . .
C4 C5 H5B 109.1 . .
H5A C5 H5B 107.8 . .
N1 C6 C5 109.88(8) . .
N1 C6 H6A 109.7 . .
C5 C6 H6A 109.7 . .
N1 C6 H6B 109.7 . .
C5 C6 H6B 109.7 . .
H6A C6 H6B 108.2 . .
N7 C8 C9 110.58(8) . .
N7 C8 H8A 109.5 . .
C9 C8 H8A 109.5 . .
N7 C8 H8B 109.5 . .
C9 C8 H8B 109.5 . .
H8A C8 H8B 108.1 . .
C8 C9 C10 111.65(8) . .
C8 C9 H9A 109.3 . .
C10 C9 H9A 109.3 . .
C8 C9 H9B 109.3 . .
C10 C9 H9B 109.3 . .
H9A C9 H9B 108.0 . .
C11 C10 C9 107.84(7) . .
C11 C10 C10 111.82(9) . 2_566
C9 C10 C10 112.76(9) . 2_566
C11 C10 H10 108.1 . .
C9 C10 H10 108.1 . .
C10 C10 H10 108.1 2_566 .
C12 C11 C10 112.24(8) . .
C12 C11 H11A 109.2 . .
C10 C11 H11A 109.2 . .
C12 C11 H11B 109.2 . .
C10 C11 H11B 109.2 . .
H11A C11 H11B 107.9 . .
N7 C12 C11 110.83(8) . .
N7 C12 H12A 109.5 . .
C11 C12 H12A 109.5 . .
N7 C12 H12B 109.5 . .
C11 C12 H12B 109.5 . .
H12A C12 H12B 108.1 . .

loop_
_geom_bond_atom_site_label_1
_geom_bond_atom_site_label_2
_geom_bond_distance
_geom_bond_site_symmetry_2
_geom_bond_publ_flag
Cu1 Cl1 2.2432(3) . yes
Cu1 Cl4 2.2475(3) . yes
Cu1 Cl2 2.2521(2) . yes
Cu1 Cl3 2.2568(3) . yes
O1S H1SA 0.77(2) . ?
O1S H1SB 0.78(2) . ?
N1 C6 1.4927(13) . ?
N1 C2 1.4941(13) . ?
N1 H1A 0.886(16) . ?
N1 H1B 0.850(16) . ?
N7 C12 1.4956(13) . ?
N7 C8 1.4968(13) . ?
N7 H7A 0.833(15) . ?
N7 H7B 0.898(15) . ?
C2 C3 1.5166(14) . ?
C2 H2A 0.9900 . ?
C2 H2B 0.9900 . ?
C3 C4 1.5304(13) . ?
C3 H3A 0.9900 . ?
C3 H3B 0.9900 . ?
C4 C5 1.5359(13) . ?
C4 C4 1.5396(18) 2_756 ?
C4 H4 1.0000 . ?
C5 C6 1.5177(14) . ?
C5 H5A 0.9900 . ?
C5 H5B 0.9900 . ?
C6 H6A 0.9900 . ?
C6 H6B 0.9900 . ?
C8 C9 1.5190(13) . ?
C8 H8A 0.9900 . ?
C8 H8B 0.9900 . ?
C9 C10 1.5319(13) . ?
C9 H9A 0.9900 . ?
C9 H9B 0.9900 . ?
C10 C11 1.5314(14) . ?
C10 C10 1.5349(18) 2_566 ?
C10 H10 1.0000 . ?
C11 C12 1.5204(13) . ?
C11 H11A 0.9900 . ?
C11 H11B 0.9900 . ?
C12 H12A 0.9900 . ?
C12 H12B 0.9900 . ?

loop_
_geom_hbond_atom_site_label_D
_geom_hbond_atom_site_label_H
_geom_hbond_atom_site_label_A
_geom_hbond_distance_DH
_geom_hbond_distance_HA
_geom_hbond_distance_DA
_geom_hbond_angle_DHA
_geom_hbond_site_symmetry_A
_geom_hbond_publ_flag
O1S H1SA Cl1 0.77(2) 2.45(2) 3.2107(10) 176.7(18) 2_675 yes
O1S H1SB Cl3 0.78(2) 2.45(2) 3.1892(10) 158.2(19) . yes
N7 H7A Cl2 0.833(15) 2.699(15) 3.3428(9) 135.3(13) 2_665 yes
N7 H7A Cl2 0.833(15) 2.749(15) 3.3261(9) 127.9(12) . yes
N7 H7A Cl4 0.833(15) 2.847(15) 3.3874(9) 124.3(12) 2_665 yes
N7 H7B O1S 0.898(15) 1.891(15) 2.7798(12) 170.0(14) . yes
N1 H1A Cl1 0.886(16) 2.522(16) 3.2546(9) 140.4(13) 1_545 yes
N1 H1A Cl3 0.886(16) 2.720(16) 3.4443(9) 139.7(13) 1_545 yes
N1 H1B Cl4 0.850(16) 2.460(16) 3.1719(9) 141.8(14) 2_665 yes
N1 H1B Cl2 0.850(16) 2.928(16) 3.4592(9) 122.4(12) . yes
